data_2107249
loop_
_publ_author_name
'Iizumi, M.'
'Koetzle, T.F.'
'Chikazumi, S.'
'Shirane, G.'
'Matsui, M.'
'Todo, S.'

_publ_section_title
;
 Structure of magnetite (Fe3 O4) below the Verwey transition temperature
;
_journal_name_full 'Acta Crystallographica B (24,1968-38,1982)'
_journal_page_first 2121
_journal_page_last 2133
_journal_volume 38
_journal_year 1982
_chemical_formula_sum 'Fe3 O4'
_space_group_IT_number 57
_symmetry_space_group_name_Hall '-P 2c 2b'
_symmetry_space_group_name_H-M 'P b c m'
_cell_angle_alpha 90
_cell_angle_beta 90
_cell_angle_gamma 90
_cell_formula_units_Z 8
_cell_length_a 11.868
_cell_length_b 11.851
_cell_length_c 16.752
_cell_volume 2356.130
_citation_journal_id_ASTM ACBCAR
_cod_data_source_file Iizumi_ACBCAR_1982_332.cif
_cod_data_source_block Fe3O4
_cod_original_cell_volume 2356.13
_cod_database_code 2107249

loop_
_symmetry_equiv_pos_as_xyz
x,y,z
-x,-y,z+1/2
x,-y+1/2,-z
-x,y+1/2,-z+1/2
-x,-y,-z
x,y,-z-1/2
-x,y-1/2,z
x,-y-1/2,z-1/2

loop_
_atom_site_label
_atom_site_type_symbol
_atom_site_fract_x
_atom_site_fract_y
_atom_site_fract_z
_atom_site_occupancy
_atom_site_U_iso_or_equiv
Fe1 Fe 0.5 0 0 1 0.0
O4 O 0.7696 0.2527 0.25 1 0.0
O6 O 0.505 0.1244 0.9933 1 0.0
O2 O 0.7477 0.9991 0.25 1 0.0
O5 O 0.0089 0.1295 0.9884 1 0.0
Fe6 Fe 0.7549 0.3746 0.25 1 0.0
O3 O 0.2461 0.254 0.25 1 0.0
Fe5 Fe 0.2643 0.3789 0.25 1 0.0
Fe2 Fe 0.0099 0.25 0 1 0.0
Fe3 Fe 0.0049 0.0635 0.25 1 0.0
O1 O 0.263 0.9973 0.25 1 0.0
Fe4 Fe 0.5067 0.1887 0.25 1 0.0
